data_4510862
loop_
_publ_author_name
'Eckshtain-Levi, Meital'
'Yufit, Dmitry'
'Shimon, Linda J. W.'
'Kirillov, Alexander M.'
'Benisvy, Laurent'

_publ_section_title
;
 Os(VI)O2/K Metal--Organic Frameworks: Infinite Chain, Grid, and Porous
 Networks
;
_journal_issue 6
_journal_name_full 'Crystal Growth &amp; Design'
_journal_page_first 2703
_journal_paper_doi 10.1021/cg4016178
_journal_volume 14
_journal_year 2014
_chemical_formula_moiety 'C23 H36 K N2 O9 Os, C3 H6 O'
_chemical_formula_sum 'C26 H42 K N2 O10 Os'
_chemical_formula_weight 771.92
_chemical_name_systematic
;
 ? 
;
_space_group_crystal_system monoclinic
_space_group_IT_number 14
_space_group_name_Hall '-P 2ybc'
_space_group_name_H-M_alt 'P 1 21/c 1'
_symmetry_space_group_name_Hall '-P 2ybc'
_symmetry_space_group_name_H-M 'P 1 21/c 1'
_atom_sites_solution_hydrogens geom
_atom_sites_solution_primary direct
_atom_sites_solution_secondary difmap
_audit_creation_date 2011-08-04
_audit_creation_method
;
  Olex2 1.1-beta
  (compiled 2011.02.15 svn.r1672, GUI svn.r3494)
;
_cell_angle_alpha 90.00
_cell_angle_beta 91.9260(19)
_cell_angle_gamma 90.00
_cell_formula_units_Z 4
_cell_length_a 6.66010(14)
_cell_length_b 17.5692(3)
_cell_length_c 26.7739(6)
_cell_measurement_reflns_used 13656
_cell_measurement_temperature 120.0
_cell_measurement_theta_max 33.3352
_cell_measurement_theta_min 2.5557
_cell_volume 3131.11(11)
_computing_cell_refinement
;
CrysAlisPro, Agilent Technologies,
Version 1.171.35.3 (release 07-12-2010 CrysAlis171 .NET)
(compiled Dec  7 2010,09:24:43)
;
_computing_data_collection
;
CrysAlisPro, Agilent Technologies,
Version 1.171.35.3 (release 07-12-2010 CrysAlis171 .NET)
(compiled Dec  7 2010,09:24:43)
;
_computing_data_reduction
;
CrysAlisPro, Agilent Technologies,
Version 1.171.35.3 (release 07-12-2010 CrysAlis171 .NET)
(compiled Dec  7 2010,09:24:43)
;
_computing_molecular_graphics
;
O. V. Dolomanov, L. J. Bourhis, R. J. Gildea, J. A. K. Howard and 
H. Puschmann,
OLEX2: a complete structure solution, refinement and analysis program.
J. Appl. Cryst. (2009). 42, 339-341.
;
_computing_publication_material
;
O. V. Dolomanov, L. J. Bourhis, R. J. Gildea, J. A. K. Howard and 
H. Puschmann,
OLEX2: a complete structure solution, refinement and analysis program.
J. Appl. Cryst. (2009). 42, 339-341.
;
_computing_structure_refinement 'SHELXL-97 (Sheldrick, 1997)'
_computing_structure_solution 'A short history of SHELX (Sheldrick, 2007)/Bruker'
_diffrn_ambient_temperature 120.0
_diffrn_detector CCD
_diffrn_detector_area_resol_mean 16.1511
_diffrn_detector_type Sapphire3
_diffrn_measured_fraction_theta_full 0.999
_diffrn_measured_fraction_theta_max 0.999
_diffrn_measurement_details
;
  1 omega -101.00   -4.00   0.5000   15.0000
omega____ theta____ kappa____ phi______ frames
    -      -28.3337  -38.0000   30.0000 194

  2 omega -101.00  -46.00   0.5000   15.0000
omega____ theta____ kappa____ phi______ frames
    -      -28.3337 -168.0000  157.0000 110

  3 omega  -74.00  -47.00   0.5000   15.0000
omega____ theta____ kappa____ phi______ frames
    -      -28.3337    0.0000 -120.0000 54

  4 omega   -1.00   45.00   0.5000   15.0000
omega____ theta____ kappa____ phi______ frames
    -      -28.3337    0.0000 -120.0000 92

  5 omega  -83.00  -22.00   0.5000   15.0000
omega____ theta____ kappa____ phi______ frames
    -      -28.3337  130.0000  139.0000 122

  6 omega -101.00   -3.00   0.5000   15.0000
omega____ theta____ kappa____ phi______ frames
    -      -28.3337  -38.0000 -180.0000 196

  7 omega  -98.00    2.00   0.5000   15.0000
omega____ theta____ kappa____ phi______ frames
    -      -28.3337  -77.0000  -30.0000 200

  8 omega  -98.00   -2.00   0.5000   15.0000
omega____ theta____ kappa____ phi______ frames
    -      -28.3337  -77.0000  150.0000 192

  9 omega   56.00  105.00   0.5000   15.0000
omega____ theta____ kappa____ phi______ frames
    -       28.9587  179.0000  120.0000 98
;
_diffrn_measurement_device '3-circle diffractometer'
_diffrn_measurement_device_type 'Xcalibur, Sapphire3, Gemini ultra'
_diffrn_measurement_method \w-scan
_diffrn_orient_matrix_UB_11 -0.0160286000
_diffrn_orient_matrix_UB_12 -0.0387617000
_diffrn_orient_matrix_UB_13 0.0060984000
_diffrn_orient_matrix_UB_21 -0.0026018000
_diffrn_orient_matrix_UB_22 -0.0094312000
_diffrn_orient_matrix_UB_23 -0.0257551000
_diffrn_orient_matrix_UB_31 0.1053861000
_diffrn_orient_matrix_UB_32 -0.0061633000
_diffrn_orient_matrix_UB_33 0.0011645000
_diffrn_radiation_collimation monochromator
_diffrn_radiation_monochromator graphite
_diffrn_radiation_type 'Mo K\a'
_diffrn_radiation_wavelength 0.7107
_diffrn_radiation_xray_symbol Mo
_diffrn_reflns_av_R_equivalents 0.0380
_diffrn_reflns_av_unetI/netI 0.0298
_diffrn_reflns_limit_h_max 9
_diffrn_reflns_limit_h_min -9
_diffrn_reflns_limit_k_max 24
_diffrn_reflns_limit_k_min -24
_diffrn_reflns_limit_l_max 37
_diffrn_reflns_limit_l_min -36
_diffrn_reflns_number 42736
_diffrn_reflns_theta_full 29.50
_diffrn_reflns_theta_max 29.50
_diffrn_reflns_theta_min 2.56
_diffrn_source 'Enhance (Mo) X-ray Source'
_diffrn_source_type 'sealed tube'
_exptl_absorpt_coefficient_mu 4.259
_exptl_absorpt_correction_T_max 0.779
_exptl_absorpt_correction_T_min 0.257
_exptl_absorpt_correction_type analytical
_exptl_absorpt_process_details
;
CrysAlisPro, Agilent Technologies,
Version 1.171.35.3 (release 07-12-2010 CrysAlis171 .NET)
(compiled Dec  7 2010,09:24:43)
Analytical numeric absorption correction using a multifaceted crystal
model based on expressions derived by R.C. Clark & J.S. Reid.
(Clark, R. C. & Reid, J. S. (1995). Acta Cryst. A51, 887-897)
;
_exptl_crystal_colour 'metallic dark brown'
_exptl_crystal_colour_lustre metallic
_exptl_crystal_colour_modifier dark
_exptl_crystal_colour_primary brown
_exptl_crystal_density_diffrn 1.637
_exptl_crystal_density_method 'not measured'
_exptl_crystal_description prism
_exptl_crystal_F_000 1548
_exptl_crystal_size_max 0.4373
_exptl_crystal_size_mid 0.2931
_exptl_crystal_size_min 0.059
_refine_diff_density_max 2.259
_refine_diff_density_min -1.368
_refine_diff_density_rms 0.155
_refine_ls_extinction_method none
_refine_ls_goodness_of_fit_ref 1.181
_refine_ls_hydrogen_treatment mixed
_refine_ls_matrix_type full
_refine_ls_number_parameters 384
_refine_ls_number_reflns 8698
_refine_ls_number_restraints 7
_refine_ls_restrained_S_all 1.181
_refine_ls_R_factor_all 0.0454
_refine_ls_R_factor_gt 0.0421
_refine_ls_shift/su_max 0.002
_refine_ls_shift/su_mean 0.000
_refine_ls_structure_factor_coef Fsqd
_refine_ls_weighting_details 'calc w=1/[\s^2^(Fo^2^)+(0.0100P)^2^+35.0000P] where P=(Fo^2^+2Fc^2^)/3'
_refine_ls_weighting_scheme calc
_refine_ls_wR_factor_gt 0.0927
_refine_ls_wR_factor_ref 0.0940
_reflns_number_gt 8161
_reflns_number_total 8698
_reflns_threshold_expression >2sigma(I)
_cod_data_source_file cg4016178_si_001.cif
_cod_data_source_block Os2b_dbl26
_cod_depositor_comments 'Adding full bibliography for 4510860--4510862.cif.'
_cod_database_code 4510862
_chemical_oxdiff_formula 'C26 H41 K1 N2 O10 Os1'
_reflns_odcompleteness_completeness 99.93
_reflns_odcompleteness_iscentric 1
_reflns_odcompleteness_theta 31.44

loop_
_space_group_symop_id
_space_group_symop_operation_xyz
1 'x, y, z'
2 '-x, y+1/2, -z+1/2'
3 '-x, -y, -z'
4 'x, -y-1/2, z-1/2'

loop_
_atom_site_label
_atom_site_type_symbol
_atom_site_fract_x
_atom_site_fract_y
_atom_site_fract_z
_atom_site_U_iso_or_equiv
_atom_site_adp_type
_atom_site_occupancy
_atom_site_symmetry_multiplicity
_atom_site_calc_flag
_atom_site_refinement_flags
Os1 Os 0.77032(3) 0.922656(10) 0.446371(7) 0.00853(5) Uani 1 1 d .
K1 K 0.34401(16) 0.85636(6) 0.52710(4) 0.0147(2) Uani 1 1 d .
O1 O 0.8601(5) 1.02655(19) 0.42625(12) 0.0111(6) Uani 1 1 d .
O2 O 0.6068(7) 0.8360(2) 0.31075(15) 0.0273(9) Uani 1 1 d .
O3 O 0.6734(5) 0.81955(18) 0.46787(12) 0.0098(6) Uani 1 1 d .
O4 O 0.6134(6) 0.6060(2) 0.52963(14) 0.0176(7) Uani 1 1 d .
O5 O 0.4288(6) 0.7831(2) 0.61611(15) 0.0232(8) Uani 1 1 d .
O6 O 1.0155(5) 0.8946(2) 0.46086(13) 0.0128(7) Uani 1 1 d .
O7 O 0.5226(5) 0.95426(19) 0.45345(13) 0.0121(6) Uani 1 1 d .
O8 O 0.7790(5) 0.9457(2) 0.52825(13) 0.0103(6) Uani 1 1 d D
H8A H 0.717(8) 0.979(3) 0.531(2) 0.02(3) Uiso 1 1 d D
H8B H 0.879(9) 0.953(6) 0.539(4) 0.07(4) Uiso 1 1 d D
O9 O 0.1943(6) 0.7173(2) 0.50981(16) 0.0240(9) Uani 1 1 d .
O10 O 0.2726(8) 0.6919(3) 0.21238(18) 0.0355(11) Uani 1 1 d .
N1 N 0.7532(6) 0.9032(2) 0.37508(15) 0.0091(7) Uani 1 1 d U
N2 N 0.7225(6) 0.7268(2) 0.54513(15) 0.0122(8) Uani 1 1 d .
C1 C 0.9103(9) 1.0254(3) 0.3746(2) 0.0199(11) Uani 1 1 d .
H1A H 1.0475 1.0079 0.3718 0.024 Uiso 1 1 calc R
H1B H 0.9023 1.0768 0.3613 0.024 Uiso 1 1 calc R
C2 C 0.7701(8) 0.9737(3) 0.34376(19) 0.0169(10) Uani 1 1 d .
C3 C 0.5628(9) 1.0106(3) 0.3359(2) 0.0261(13) Uani 1 1 d .
H3A H 0.4727 0.9749 0.3198 0.039 Uiso 1 1 calc R
H3B H 0.5743 1.0550 0.3154 0.039 Uiso 1 1 calc R
H3C H 0.5116 1.0248 0.3677 0.039 Uiso 1 1 calc R
C4 C 0.8697(12) 0.9594(4) 0.2941(2) 0.0333(15) Uani 1 1 d .
H4A H 0.9894 0.9298 0.2998 0.050 Uiso 1 1 calc R
H4B H 0.9038 1.0072 0.2792 0.050 Uiso 1 1 calc R
H4C H 0.7785 0.9322 0.2721 0.050 Uiso 1 1 calc R
C5 C 0.6714(8) 0.8376(3) 0.35440(19) 0.0155(10) Uani 1 1 d .
C6 C 0.6685(7) 0.7654(3) 0.38457(18) 0.0110(8) Uani 1 1 d .
C7 C 0.6705(7) 0.7588(3) 0.43717(18) 0.0097(8) Uani 1 1 d .
C8 C 0.6620(7) 0.6849(3) 0.45870(17) 0.0101(8) Uani 1 1 d .
C9 C 0.6528(7) 0.6217(3) 0.42816(19) 0.0126(9) Uani 1 1 d .
H9 H 0.6462 0.5738 0.4428 0.015 Uiso 1 1 calc R
C10 C 0.6531(7) 0.6267(3) 0.37610(19) 0.0112(9) Uani 1 1 d .
C11 C 0.6580(7) 0.6989(3) 0.35564(18) 0.0122(9) Uani 1 1 d .
H11 H 0.6541 0.7036 0.3210 0.015 Uiso 1 1 calc R
C12 C 0.6495(8) 0.5539(3) 0.3444(2) 0.0157(10) Uani 1 1 d .
C13 C 0.6601(11) 0.5706(4) 0.2886(2) 0.0302(14) Uani 1 1 d .
H13A H 0.5467 0.6010 0.2780 0.045 Uiso 1 1 calc R
H13B H 0.6586 0.5235 0.2703 0.045 Uiso 1 1 calc R
H13C H 0.7819 0.5977 0.2823 0.045 Uiso 1 1 calc R
C14 C 0.4580(11) 0.5096(4) 0.3530(3) 0.0372(17) Uani 1 1 d .
H14A H 0.4481 0.4989 0.3879 0.056 Uiso 1 1 calc R
H14B H 0.4606 0.4627 0.3346 0.056 Uiso 1 1 calc R
H14C H 0.3441 0.5393 0.3417 0.056 Uiso 1 1 calc R
C15 C 0.8338(12) 0.5050(4) 0.3594(3) 0.0386(18) Uani 1 1 d .
H15A H 0.9541 0.5341 0.3554 0.058 Uiso 1 1 calc R
H15B H 0.8368 0.4606 0.3385 0.058 Uiso 1 1 calc R
H15C H 0.8253 0.4897 0.3937 0.058 Uiso 1 1 calc R
C16 C 0.6619(7) 0.6697(3) 0.51465(19) 0.0122(9) Uani 1 1 d .
C17 C 0.7506(8) 0.7216(3) 0.59977(19) 0.0144(9) Uani 1 1 d .
C18 C 0.8805(8) 0.6531(3) 0.6147(2) 0.0194(10) Uani 1 1 d .
H18A H 0.8141 0.6072 0.6040 0.029 Uiso 1 1 calc R
H18B H 0.9010 0.6523 0.6504 0.029 Uiso 1 1 calc R
H18C H 1.0079 0.6569 0.5992 0.029 Uiso 1 1 calc R
C19 C 0.5456(8) 0.7153(3) 0.6236(2) 0.0174(10) Uani 1 1 d .
H19A H 0.4730 0.6723 0.6093 0.021 Uiso 1 1 calc R
H19B H 0.5651 0.7061 0.6592 0.021 Uiso 1 1 calc R
C20 C 0.8572(9) 0.7945(3) 0.6166(2) 0.0207(11) Uani 1 1 d .
H20A H 0.9870 0.7968 0.6021 0.031 Uiso 1 1 calc R
H20B H 0.8729 0.7948 0.6524 0.031 Uiso 1 1 calc R
H20C H 0.7788 0.8377 0.6059 0.031 Uiso 1 1 calc R
C21 C 0.1699(7) 0.6722(3) 0.4755(2) 0.0185(10) Uani 1 1 d .
C22 C 0.1619(8) 0.6986(4) 0.4223(2) 0.0225(11) Uani 1 1 d .
H22A H 0.1572 0.7531 0.4213 0.034 Uiso 1 1 calc R
H22B H 0.0440 0.6783 0.4055 0.034 Uiso 1 1 calc R
H22C H 0.2793 0.6811 0.4058 0.034 Uiso 1 1 calc R
C23 C 0.1493(9) 0.5885(3) 0.4853(2) 0.0249(12) Uani 1 1 d .
H23A H 0.2787 0.5676 0.4943 0.037 Uiso 1 1 calc R
H23B H 0.0963 0.5637 0.4558 0.037 Uiso 1 1 calc R
H23C H 0.0598 0.5808 0.5123 0.037 Uiso 1 1 calc R
C24 C 0.2249(9) 0.7418(4) 0.2412(2) 0.0246(12) Uani 1 1 d .
C25 C 0.2339(10) 0.8234(4) 0.2274(2) 0.0306(14) Uani 1 1 d .
H25A H 0.2520 0.8279 0.1921 0.046 Uiso 1 1 calc R
H25B H 0.3446 0.8471 0.2452 0.046 Uiso 1 1 calc R
H25C H 0.1110 0.8480 0.2359 0.046 Uiso 1 1 calc R
C26 C 0.1574(11) 0.7233(5) 0.2924(2) 0.0407(18) Uani 1 1 d .
H26A H 0.1635 0.6692 0.2975 0.061 Uiso 1 1 calc R
H26B H 0.0217 0.7405 0.2958 0.061 Uiso 1 1 calc R
H26C H 0.2434 0.7482 0.3168 0.061 Uiso 1 1 calc R
H2 H 0.749(8) 0.766(3) 0.531(2) 0.06(3) Uiso 1 1 d .

loop_
_atom_site_aniso_label
_atom_site_aniso_U_11
_atom_site_aniso_U_22
_atom_site_aniso_U_33
_atom_site_aniso_U_23
_atom_site_aniso_U_13
_atom_site_aniso_U_12
Os1 0.00805(8) 0.00723(8) 0.01025(8) -0.00083(7) -0.00051(5) 0.00082(7)
K1 0.0138(5) 0.0133(5) 0.0172(5) 0.0011(4) 0.0025(4) 0.0024(4)
O1 0.0161(16) 0.0059(15) 0.0111(15) -0.0007(12) -0.0012(12) -0.0015(12)
O2 0.046(3) 0.018(2) 0.018(2) 0.0016(16) -0.0085(18) -0.0073(18)
O3 0.0143(16) 0.0040(14) 0.0112(15) -0.0009(12) 0.0011(12) -0.0002(12)
O4 0.0217(19) 0.0117(17) 0.0194(18) 0.0023(14) 0.0001(14) -0.0046(14)
O5 0.023(2) 0.025(2) 0.022(2) 0.0035(16) 0.0033(16) 0.0084(16)
O6 0.0102(15) 0.0115(16) 0.0167(17) -0.0015(13) 0.0014(12) 0.0019(13)
O7 0.0111(15) 0.0089(15) 0.0163(17) -0.0014(13) -0.0018(12) 0.0018(12)
O8 0.0093(16) 0.0060(15) 0.0156(17) -0.0018(12) -0.0004(13) 0.0020(12)
O9 0.025(2) 0.021(2) 0.026(2) -0.0041(16) 0.0029(16) -0.0032(16)
O10 0.050(3) 0.027(2) 0.030(2) 0.0001(19) 0.013(2) 0.002(2)
N1 0.0106(13) 0.0051(13) 0.0117(14) 0.0006(11) 0.0001(11) -0.0005(11)
N2 0.0148(19) 0.0095(18) 0.0125(19) 0.0026(15) 0.0010(15) -0.0017(16)
C1 0.029(3) 0.013(2) 0.017(2) -0.0005(19) 0.001(2) -0.006(2)
C2 0.028(3) 0.009(2) 0.014(2) 0.0002(18) 0.0002(19) -0.0047(19)
C3 0.033(3) 0.018(3) 0.027(3) 0.003(2) -0.012(2) 0.001(2)
C4 0.055(4) 0.026(3) 0.019(3) -0.003(2) 0.008(3) -0.016(3)
C5 0.022(2) 0.010(2) 0.015(2) -0.0005(18) -0.0019(19) -0.0006(18)
C6 0.010(2) 0.008(2) 0.015(2) -0.0006(17) -0.0009(16) 0.0010(16)
C7 0.0069(19) 0.007(2) 0.015(2) -0.0017(16) -0.0011(16) 0.0026(15)
C8 0.011(2) 0.009(2) 0.011(2) -0.0026(16) 0.0001(16) 0.0006(16)
C9 0.010(2) 0.007(2) 0.021(2) -0.0007(17) -0.0017(17) -0.0001(16)
C10 0.0075(19) 0.007(2) 0.018(2) -0.0035(17) -0.0013(16) 0.0008(15)
C11 0.011(2) 0.011(2) 0.014(2) -0.0021(17) -0.0017(17) 0.0013(17)
C12 0.017(2) 0.008(2) 0.022(2) -0.0050(18) -0.0041(19) 0.0002(17)
C13 0.049(4) 0.016(3) 0.025(3) -0.008(2) -0.001(3) -0.001(3)
C14 0.041(4) 0.025(3) 0.046(4) -0.015(3) 0.008(3) -0.019(3)
C15 0.050(4) 0.025(3) 0.040(4) -0.018(3) -0.017(3) 0.019(3)
C16 0.009(2) 0.008(2) 0.019(2) -0.0014(17) 0.0008(17) 0.0021(16)
C17 0.016(2) 0.013(2) 0.015(2) 0.0012(18) -0.0016(17) -0.0024(18)
C18 0.020(3) 0.017(3) 0.021(3) 0.005(2) -0.003(2) 0.004(2)
C19 0.020(2) 0.016(2) 0.016(2) 0.0033(19) 0.0039(19) 0.0018(19)
C20 0.025(3) 0.018(3) 0.019(3) -0.001(2) -0.006(2) -0.006(2)
C21 0.008(2) 0.024(3) 0.024(3) -0.002(2) 0.0024(18) -0.0016(19)
C22 0.013(2) 0.030(3) 0.025(3) 0.002(2) 0.000(2) 0.001(2)
C23 0.021(3) 0.018(3) 0.035(3) -0.001(2) -0.002(2) -0.002(2)
C24 0.018(3) 0.035(3) 0.021(3) 0.002(2) 0.001(2) 0.002(2)
C25 0.034(3) 0.030(3) 0.028(3) -0.002(3) 0.001(3) 0.010(3)
C26 0.041(4) 0.062(5) 0.019(3) 0.003(3) 0.009(3) -0.013(4)

loop_
_atom_type_symbol
_atom_type_description
_atom_type_scat_dispersion_real
_atom_type_scat_dispersion_imag
_atom_type_scat_source
C C 0.0033 0.0016 'International Tables Vol C Tables 4.2.6.8 and 6.1.1.4'
H H 0.0000 0.0000 'International Tables Vol C Tables 4.2.6.8 and 6.1.1.4'
K K 0.2009 0.2494 'International Tables Vol C Tables 4.2.6.8 and 6.1.1.4'
N N 0.0061 0.0033 'International Tables Vol C Tables 4.2.6.8 and 6.1.1.4'
O O 0.0106 0.0060 'International Tables Vol C Tables 4.2.6.8 and 6.1.1.4'
Os Os -1.2165 7.6030 'International Tables Vol C Tables 4.2.6.8 and 6.1.1.4'

loop_
_exptl_crystal_face_index_h
_exptl_crystal_face_index_k
_exptl_crystal_face_index_l
_exptl_crystal_face_perp_dist
_exptl_oxdiff_crystal_face_indexfrac_h
_exptl_oxdiff_crystal_face_indexfrac_k
_exptl_oxdiff_crystal_face_indexfrac_l
_exptl_oxdiff_crystal_face_x
_exptl_oxdiff_crystal_face_y
_exptl_oxdiff_crystal_face_z
2 1 0 0.2000 2.0000 1.0000 0.0000 -0.0708 -0.0139 0.2045
-2 -1 0 0.2010 -2.0000 -1.0000 -0.0000 0.0708 0.0139 -0.2045
0 1 0 0.1076 0.0000 1.0000 0.0000 -0.0388 -0.0094 -0.0061
0 0 1 0.0295 0.0000 -0.0000 1.0000 0.0061 -0.0257 0.0012
0 0 -1 0.0295 0.0000 0.0000 -1.0000 -0.0061 0.0257 -0.0012
3 -20 5 0.1043 3.0000 -20.0000 5.0000 0.7584 0.0515 0.4443

loop_
_geom_angle_atom_site_label_1
_geom_angle_atom_site_label_2
_geom_angle_atom_site_label_3
_geom_angle
_geom_angle_site_symmetry_1
_geom_angle_site_symmetry_3
K1 Os1 K1 92.63(2) . 3_676
O1 Os1 K1 39.39(10) . 3_676
O1 Os1 K1 131.85(10) . .
O1 Os1 O3 178.24(14) . .
O1 Os1 O8 95.81(13) . .
O3 Os1 K1 46.39(10) . .
O3 Os1 K1 138.86(10) . 3_676
O3 Os1 O8 83.11(13) . .
O6 Os1 K1 114.62(12) . 3_676
O6 Os1 K1 119.97(12) . .
O6 Os1 O1 91.84(15) . .
O6 Os1 O3 89.35(15) . .
O6 Os1 O7 160.85(16) . .
O6 Os1 O8 80.72(15) . .
O6 Os1 N1 101.16(16) . .
O7 Os1 K1 46.74(12) . .
O7 Os1 K1 59.48(11) . 3_676
O7 Os1 O1 91.77(15) . .
O7 Os1 O3 86.69(15) . .
O7 Os1 O8 80.20(14) . .
O7 Os1 N1 97.91(16) . .
O8 Os1 K1 59.48(9) . .
O8 Os1 K1 69.51(9) . 3_676
N1 Os1 K1 109.81(11) . 3_676
N1 Os1 K1 118.97(12) . .
N1 Os1 O1 84.51(15) . .
N1 Os1 O3 96.53(15) . .
N1 Os1 O8 178.09(15) . .
O1 K1 O3 145.18(11) 3_676 .
O1 K1 O6 74.28(10) 3_676 1_455
O3 K1 O6 107.40(10) . 1_455
O5 K1 O1 92.66(11) . 3_676
O5 K1 O3 103.80(11) . .
O5 K1 O6 141.30(12) . 1_455
O9 K1 O1 124.62(12) . 3_676
O9 K1 O3 89.18(12) . .
O9 K1 O5 77.68(13) . .
O9 K1 O6 80.42(12) . 1_455
Os1 O1 K1 113.49(14) . 3_676
C1 O1 Os1 109.2(3) . .
C1 O1 K1 125.2(3) . 3_676
Os1 O3 K1 102.54(13) . .
C7 O3 Os1 122.4(3) . .
C7 O3 K1 121.9(3) . .
C19 O5 K1 127.3(3) . .
Os1 O6 K1 154.43(18) . 1_655
Os1 O7 K1 107.09(15) . .
Os1 O8 K1 84.87(11) . .
Os1 O8 H8A 104(5) . .
Os1 O8 H8B 114(8) . .
K1 O8 H8A 83(5) . .
K1 O8 H8B 152(8) . .
H8A O8 H8B 110(9) . .
C21 O9 K1 139.8(4) . .
C2 N1 Os1 113.6(3) . .
C5 N1 Os1 123.4(3) . .
C5 N1 C2 120.0(4) . .
K1 N2 H2 63(4) . .
C16 N2 K1 101.9(3) . .
C16 N2 C17 125.6(4) . .
C16 N2 H2 115(4) . .
C17 N2 K1 104.5(3) . .
C17 N2 H2 120(4) . .
O1 C1 H1A 109.2 . .
O1 C1 H1B 109.2 . .
O1 C1 C2 111.9(4) . .
H1A C1 H1B 107.9 . .
C2 C1 H1A 109.2 . .
C2 C1 H1B 109.2 . .
N1 C2 C1 104.2(4) . .
N1 C2 C3 109.9(4) . .
N1 C2 C4 113.1(4) . .
C1 C2 C3 110.8(5) . .
C1 C2 C4 107.1(5) . .
C4 C2 C3 111.5(5) . .
C2 C3 H3A 109.5 . .
C2 C3 H3B 109.5 . .
C2 C3 H3C 109.5 . .
H3A C3 H3B 109.5 . .
H3A C3 H3C 109.5 . .
H3B C3 H3C 109.5 . .
C2 C4 H4A 109.5 . .
C2 C4 H4B 109.5 . .
C2 C4 H4C 109.5 . .
H4A C4 H4B 109.5 . .
H4A C4 H4C 109.5 . .
H4B C4 H4C 109.5 . .
O2 C5 N1 121.3(5) . .
O2 C5 C6 118.7(5) . .
N1 C5 C6 120.0(4) . .
C7 C6 C5 127.2(4) . .
C11 C6 C5 114.0(4) . .
C11 C6 C7 118.8(4) . .
O3 C7 C6 122.9(4) . .
O3 C7 C8 118.4(4) . .
C6 C7 C8 118.7(4) . .
C7 C8 C16 124.1(4) . .
C9 C8 C7 119.8(4) . .
C9 C8 C16 116.1(4) . .
C8 C9 H9 118.7 . .
C8 C9 C10 122.7(4) . .
C10 C9 H9 118.7 . .
C9 C10 C12 120.0(4) . .
C11 C10 C9 116.9(4) . .
C11 C10 C12 123.1(4) . .
C6 C11 H11 118.4 . .
C10 C11 C6 123.2(5) . .
C10 C11 H11 118.4 . .
C10 C12 C15 108.9(4) . .
C13 C12 C10 112.4(4) . .
C13 C12 C15 107.4(5) . .
C14 C12 C10 110.0(5) . .
C14 C12 C13 108.2(5) . .
C14 C12 C15 109.9(6) . .
C12 C13 H13A 109.5 . .
C12 C13 H13B 109.5 . .
C12 C13 H13C 109.5 . .
H13A C13 H13B 109.5 . .
H13A C13 H13C 109.5 . .
H13B C13 H13C 109.5 . .
C12 C14 H14A 109.5 . .
C12 C14 H14B 109.5 . .
C12 C14 H14C 109.5 . .
H14A C14 H14B 109.5 . .
H14A C14 H14C 109.5 . .
H14B C14 H14C 109.5 . .
C12 C15 H15A 109.5 . .
C12 C15 H15B 109.5 . .
C12 C15 H15C 109.5 . .
H15A C15 H15B 109.5 . .
H15A C15 H15C 109.5 . .
H15B C15 H15C 109.5 . .
O4 C16 N2 123.7(5) . .
O4 C16 C8 119.2(4) . .
N2 C16 C8 117.1(4) . .
N2 C17 C18 111.2(4) . .
N2 C17 C19 109.5(4) . .
N2 C17 C20 106.5(4) . .
C18 C17 C19 109.8(4) . .
C20 C17 C18 109.3(4) . .
C20 C17 C19 110.5(4) . .
C17 C18 H18A 109.5 . .
C17 C18 H18B 109.5 . .
C17 C18 H18C 109.5 . .
H18A C18 H18B 109.5 . .
H18A C18 H18C 109.5 . .
H18B C18 H18C 109.5 . .
O5 C19 C17 111.6(4) . .
O5 C19 H19A 109.3 . .
O5 C19 H19B 109.3 . .
C17 C19 H19A 109.3 . .
C17 C19 H19B 109.3 . .
H19A C19 H19B 108.0 . .
C17 C20 H20A 109.5 . .
C17 C20 H20B 109.5 . .
C17 C20 H20C 109.5 . .
H20A C20 H20B 109.5 . .
H20A C20 H20C 109.5 . .
H20B C20 H20C 109.5 . .
O9 C21 C22 121.0(5) . .
O9 C21 C23 120.9(5) . .
C22 C21 C23 118.0(5) . .
C21 C22 H22A 109.5 . .
C21 C22 H22B 109.5 . .
C21 C22 H22C 109.5 . .
H22A C22 H22B 109.5 . .
H22A C22 H22C 109.5 . .
H22B C22 H22C 109.5 . .
C21 C23 H23A 109.5 . .
C21 C23 H23B 109.5 . .
C21 C23 H23C 109.5 . .
H23A C23 H23B 109.5 . .
H23A C23 H23C 109.5 . .
H23B C23 H23C 109.5 . .
O10 C24 C25 121.6(6) . .
O10 C24 C26 121.3(6) . .
C25 C24 C26 117.2(6) . .
C24 C25 H25A 109.5 . .
C24 C25 H25B 109.5 . .
C24 C25 H25C 109.5 . .
H25A C25 H25B 109.5 . .
H25A C25 H25C 109.5 . .
H25B C25 H25C 109.5 . .
C24 C26 H26A 109.5 . .
C24 C26 H26B 109.5 . .
C24 C26 H26C 109.5 . .
H26A C26 H26B 109.5 . .
H26A C26 H26C 109.5 . .
H26B C26 H26C 109.5 . .

loop_
_geom_bond_atom_site_label_1
_geom_bond_atom_site_label_2
_geom_bond_distance
_geom_bond_site_symmetry_2
Os1 K1 4.0243(11) 3_676
Os1 K1 3.8082(11) .
Os1 O1 2.000(3) .
Os1 O3 2.014(3) .
Os1 O6 1.737(3) .
Os1 O7 1.757(3) .
Os1 O8 2.228(4) .
Os1 N1 1.939(4) .
K1 O1 2.785(4) 3_676
K1 O3 2.825(3) .
K1 O5 2.751(4) .
K1 O6 2.850(4) 1_455
K1 O9 2.673(4) .
O1 K1 2.784(4) 3_676
O1 C1 1.433(6) .
O2 C5 1.232(6) .
O3 C7 1.347(5) .
O4 C16 1.235(6) .
O5 C19 1.433(6) .
O6 K1 2.850(4) 1_655
O8 H8A 0.72(5) .
O8 H8B 0.73(5) .
O9 C21 1.220(7) .
O10 C24 1.217(8) .
N1 C2 1.503(6) .
N1 C5 1.382(6) .
N2 C16 1.346(6) .
N2 C17 1.471(6) .
N2 H2 0.80(6) .
C1 H1A 0.9700 .
C1 H1B 0.9700 .
C1 C2 1.526(7) .
C2 C3 1.533(8) .
C2 C4 1.526(8) .
C3 H3A 0.9600 .
C3 H3B 0.9600 .
C3 H3C 0.9600 .
C4 H4A 0.9600 .
C4 H4B 0.9600 .
C4 H4C 0.9600 .
C5 C6 1.504(7) .
C6 C7 1.413(7) .
C6 C11 1.402(6) .
C7 C8 1.422(6) .
C8 C9 1.380(6) .
C8 C16 1.522(7) .
C9 H9 0.9300 .
C9 C10 1.397(7) .
C10 C11 1.384(7) .
C10 C12 1.533(7) .
C11 H11 0.9300 .
C12 C13 1.527(8) .
C12 C14 1.518(8) .
C12 C15 1.541(8) .
C13 H13A 0.9600 .
C13 H13B 0.9600 .
C13 H13C 0.9600 .
C14 H14A 0.9600 .
C14 H14B 0.9600 .
C14 H14C 0.9600 .
C15 H15A 0.9600 .
C15 H15B 0.9600 .
C15 H15C 0.9600 .
C17 C18 1.527(7) .
C17 C19 1.531(7) .
C17 C20 1.524(7) .
C18 H18A 0.9600 .
C18 H18B 0.9600 .
C18 H18C 0.9600 .
C19 H19A 0.9700 .
C19 H19B 0.9700 .
C20 H20A 0.9600 .
C20 H20B 0.9600 .
C20 H20C 0.9600 .
C21 C22 1.498(8) .
C21 C23 1.500(8) .
C22 H22A 0.9600 .
C22 H22B 0.9600 .
C22 H22C 0.9600 .
C23 H23A 0.9600 .
C23 H23B 0.9600 .
C23 H23C 0.9600 .
C24 C25 1.482(9) .
C24 C26 1.492(8) .
C25 H25A 0.9600 .
C25 H25B 0.9600 .
C25 H25C 0.9600 .
C26 H26A 0.9600 .
C26 H26B 0.9600 .
C26 H26C 0.9600 .

loop_
_geom_hbond_atom_site_label_D
_geom_hbond_atom_site_label_H
_geom_hbond_atom_site_label_A
_geom_hbond_distance_DH
_geom_hbond_distance_HA
_geom_hbond_distance_DA
_geom_hbond_angle_DHA
_geom_hbond_site_symmetry_A
O8 H8A O7 0.72(5) 2.04(5) 2.726(5) 160(6) 3_676
O8 H8B O1 0.73(5) 1.98(5) 2.703(5) 175(11) 3_776
N2 H2 O3 0.80(6) 1.99(6) 2.645(5) 139(5) .
